data_4116099
loop_
_publ_author_name
'Shinya Hayami'
'Zhong-ze Gu'
'Motoo Shiro'
'Yasuaki Einaga'
'Akira Fujishima'
'Osamu Sato'

_publ_section_title
;
 First Observation of Light-Induced Excited Spin State Trapping for an
 Iron(III) Complex
;
_journal_name_full 'Journal of the American Chemical Society'
_journal_page_first 7126
_journal_page_last 7127
_journal_paper_doi 10.1021/ja001406e
_journal_volume 122
_journal_year 2000
_chemical_formula_moiety 'C24 H18 Fe N4 O2 1+, Cl O4 1-, H2 O'
_chemical_formula_sum 'C24 H20 Cl Fe N4 O7'
_chemical_formula_weight 567.74
_space_group_IT_number 2
_symmetry_cell_setting triclinic
_symmetry_Int_Tables_number 2
_symmetry_space_group_name_Hall '-P 1'
_symmetry_space_group_name_H-M 'P -1'
_cell_angle_alpha 107.12(3)
_cell_angle_beta 91.96(1)
_cell_angle_gamma 80.51(3)
_cell_formula_units_Z 2
_cell_length_a 10.947(6)
_cell_length_b 11.741(6)
_cell_length_c 10.054(5)
_cell_measurement_reflns_used 3500
_cell_measurement_temperature 296.2
_cell_measurement_theta_max 50.0
_cell_measurement_theta_min 10.0
_cell_volume 1217.9(11)
_computing_cell_refinement 'PROCESS (Rigaku, 1996)'
_computing_data_collection 'PROCESS (Rigaku, 1996)'
_computing_data_reduction 'teXsan (MSC & Rigaku, 1999)'
_computing_molecular_graphics 'ORTEP (Johnson, 1976)'
_computing_publication_material 'teXsan (MSC & Rigaku, 1999)'
_computing_structure_refinement 'teXsan (MSC & Rigaku, 1999)'
_computing_structure_solution 'SHELXS86 (Sheldrick, 1985)'
_diffrn_detector_area_resol_mean 10
_diffrn_measured_fraction_theta_full 0.90
_diffrn_measured_fraction_theta_max 0.90
_diffrn_measurement_device_type 'Rigaku RAXIS-IV Imaging Plate'
_diffrn_measurement_method \w
_diffrn_radiation_type 'Mo K\a'
_diffrn_radiation_wavelength 0.7107
_diffrn_reflns_av_R_equivalents 0.035
_diffrn_reflns_limit_h_max 14
_diffrn_reflns_limit_h_min 0
_diffrn_reflns_limit_k_max 15
_diffrn_reflns_limit_k_min -15
_diffrn_reflns_limit_l_max 13
_diffrn_reflns_limit_l_min -13
_diffrn_reflns_number 5090
_diffrn_reflns_theta_full 27.7
_diffrn_reflns_theta_max 27.7
_exptl_absorpt_coefficient_mu 0.781
_exptl_absorpt_correction_T_max 0.977
_exptl_absorpt_correction_T_min 0.752
_exptl_absorpt_correction_type multi-scan
_exptl_absorpt_process_details 'ABSCOR (Higashi, 1995)'
_exptl_crystal_colour brown
_exptl_crystal_density_diffrn 1.548
_exptl_crystal_description platelet
_exptl_crystal_size_max 0.300
_exptl_crystal_size_mid 0.300
_exptl_crystal_size_min 0.030
_refine_diff_density_max 0.45
_refine_diff_density_min -0.52
_refine_ls_extinction_coef 0.006(6)
_refine_ls_extinction_method 'Zachariasen(1967) type 2 gaussian isotropic'
_refine_ls_goodness_of_fit_ref 1.183
_refine_ls_hydrogen_treatment noref
_refine_ls_number_parameters 335
_refine_ls_number_reflns 1720
_refine_ls_R_factor_gt 0.0725
_refine_ls_shift/su_max 0.002
_refine_ls_structure_factor_coef F
_refine_ls_weighting_details 'w = 1/[\s^2^(Fo) + 0.00540|Fo|^2^]'
_refine_ls_weighting_scheme calc
_refine_ls_wR_factor_ref 0.1004
_reflns_number_gt 1720
_reflns_number_total 0
_reflns_threshold_expression F^2^>3.0\s(F^2^)
_cod_data_source_file ja001406e.cif
_cod_data_source_block ACADEMY_No2-rt_(Dr._Hayami)
_cod_original_cell_volume 1217(1)
_cod_original_sg_symbol_H-M 'P -1 '
_cod_original_formula_sum 'C24 H20 Cl Fe N4 O7 '
_cod_database_code 4116099

loop_
_symmetry_equiv_pos_as_xyz
x,y,z
-x,-y,-z

loop_
_atom_site_label
_atom_site_type_symbol
_atom_site_fract_x
_atom_site_fract_y
_atom_site_fract_z
_atom_site_U_iso_or_equiv
_atom_site_adp_type
_atom_site_occupancy
_atom_site_calc_flag
Fe(1) Fe 0.4671(1) 0.7340(1) 0.4463(2) 0.0548(5) Uani 1.00 d
Cl(1) Cl 0.7920(4) 0.7726(4) 0.0026(4) 0.091(1) Uani 1.00 d
O(1) O 0.6260(7) 0.7163(7) 0.5328(9) 0.075(3) Uani 1.00 d
O(2) O 0.3725(7) 0.8179(7) 0.6151(7) 0.070(3) Uani 1.00 d
O(3) O 0.845(1) 0.687(1) 0.067(2) 0.176(7) Uani 1.00 d
O(4) O 0.790(1) 0.717(1) -0.137(1) 0.172(6) Uani 1.00 d
O(5) O 0.861(1) 0.868(1) 0.036(1) 0.125(5) Uani 1.00 d
O(6) O 0.672(1) 0.818(1) 0.056(1) 0.150(5) Uani 1.00 d
O(7) O 1.082(2) 0.557(2) 0.173(3) 0.28(1) Uani 1.00 d
N(1) N 0.5539(9) 0.8572(8) 0.3819(9) 0.062(3) Uani 1.00 d
N(2) N 0.3301(9) 0.8123(8) 0.3167(9) 0.065(3) Uani 1.00 d
N(3) N 0.3579(8) 0.6014(8) 0.4549(9) 0.058(3) Uani 1.00 d
N(4) N 0.5266(8) 0.5800(8) 0.2714(10) 0.064(3) Uani 1.00 d
C(1) C 0.712(1) 0.773(1) 0.501(1) 0.066(4) Uani 1.00 d
C(2) C 0.834(1) 0.761(1) 0.548(1) 0.073(4) Uani 1.00 d
C(3) C 0.916(1) 0.827(1) 0.514(1) 0.077(4) Uani 1.00 d
C(4) C 0.880(1) 0.906(1) 0.435(1) 0.079(5) Uani 1.00 d
C(5) C 0.763(1) 0.918(1) 0.389(1) 0.071(4) Uani 1.00 d
C(6) C 0.676(1) 0.8571(9) 0.424(1) 0.057(3) Uani 1.00 d
C(7) C 0.496(1) 0.9217(9) 0.311(1) 0.059(3) Uani 1.00 d
C(8) C 0.366(1) 0.899(1) 0.272(1) 0.068(4) Uani 1.00 d
C(9) C 0.291(1) 0.9647(10) 0.199(1) 0.077(4) Uani 1.00 d
C(10) C 0.171(1) 0.929(2) 0.162(1) 0.098(5) Uani 1.00 d
C(11) C 0.138(1) 0.842(1) 0.206(1) 0.088(5) Uani 1.00 d
C(12) C 0.219(1) 0.784(1) 0.279(1) 0.073(4) Uani 1.00 d
C(13) C 0.284(1) 0.763(1) 0.649(1) 0.066(4) Uani 1.00 d
C(14) C 0.204(1) 0.821(1) 0.763(1) 0.076(4) Uani 1.00 d
C(15) C 0.116(1) 0.761(2) 0.794(2) 0.100(6) Uani 1.00 d
C(16) C 0.108(1) 0.644(2) 0.714(2) 0.094(6) Uani 1.00 d
C(17) C 0.184(1) 0.583(1) 0.597(1) 0.081(4) Uani 1.00 d
C(18) C 0.271(1) 0.649(1) 0.567(1) 0.065(4) Uani 1.00 d
C(19) C 0.372(1) 0.503(1) 0.360(1) 0.061(4) Uani 1.00 d
C(20) C 0.468(1) 0.4853(10) 0.260(1) 0.063(4) Uani 1.00 d
C(21) C 0.503(1) 0.377(1) 0.158(1) 0.076(4) Uani 1.00 d
C(22) C 0.598(1) 0.363(1) 0.068(1) 0.084(5) Uani 1.00 d
C(23) C 0.658(1) 0.459(1) 0.077(1) 0.084(5) Uani 1.00 d
C(24) C 0.620(1) 0.565(1) 0.180(1) 0.073(4) Uani 1.00 d
H(2) H 0.8599 0.7083 0.6034 0.0877 Uiso 1.00 calc
H(3) H 0.9990 0.8175 0.5455 0.0924 Uiso 1.00 calc
H(4) H 0.9373 0.9501 0.4129 0.0944 Uiso 1.00 calc
H(5) H 0.7391 0.9696 0.3326 0.0850 Uiso 1.00 calc
H(7) H 0.5316 0.9803 0.2849 0.0714 Uiso 1.00 calc
H(9) H 0.3158 1.0299 0.1754 0.0916 Uiso 1.00 calc
H(10) H 0.1171 0.9675 0.1058 0.1169 Uiso 1.00 calc
H(11) H 0.0578 0.8210 0.1870 0.1057 Uiso 1.00 calc
H(12) H 0.1951 0.7191 0.3042 0.0873 Uiso 1.00 calc
H(14) H 0.2105 0.9010 0.8176 0.0909 Uiso 1.00 calc
H(15) H 0.0613 0.7990 0.8711 0.1197 Uiso 1.00 calc
H(16) H 0.0483 0.6034 0.7387 0.1127 Uiso 1.00 calc
H(17) H 0.1776 0.5035 0.5421 0.0975 Uiso 1.00 calc
H(19) H 0.3213 0.4435 0.3551 0.0732 Uiso 1.00 calc
H(21) H 0.4602 0.3114 0.1499 0.0911 Uiso 1.00 calc
H(22) H 0.6223 0.2883 -0.0005 0.1005 Uiso 1.00 calc
H(23) H 0.7231 0.4518 0.0141 0.1003 Uiso 1.00 calc
H(24) H 0.6622 0.6317 0.1874 0.0878 Uiso 1.00 calc

loop_
_atom_site_aniso_label
_atom_site_aniso_U_11
_atom_site_aniso_U_22
_atom_site_aniso_U_33
_atom_site_aniso_U_12
_atom_site_aniso_U_13
_atom_site_aniso_U_23
Fe(1) 0.056(1) 0.061(1) 0.051(1) -0.0143(7) 0.0001(7) 0.0197(7)
Cl(1) 0.083(3) 0.117(3) 0.075(2) -0.030(2) 0.009(2) 0.022(2)
O(1) 0.061(5) 0.093(6) 0.090(6) -0.022(4) -0.017(4) 0.053(5)
O(2) 0.082(6) 0.072(5) 0.056(5) -0.019(4) 0.000(4) 0.015(4)
O(3) 0.17(1) 0.16(1) 0.25(2) -0.028(9) -0.03(1) 0.14(1)
O(4) 0.14(1) 0.28(2) 0.067(7) -0.08(1) 0.023(7) -0.030(8)
O(5) 0.104(8) 0.131(9) 0.16(1) -0.050(7) -0.005(7) 0.050(7)
O(6) 0.083(8) 0.21(1) 0.13(1) -0.018(8) 0.024(7) 0.014(9)
O(7) 0.26(2) 0.22(2) 0.38(3) -0.10(2) 0.03(2) 0.06(2)
N(1) 0.061(6) 0.072(6) 0.053(6) 0.001(4) 0.000(5) 0.027(5)
N(2) 0.069(7) 0.079(6) 0.051(5) 0.004(5) 0.000(5) 0.031(5)
N(3) 0.059(6) 0.063(6) 0.053(6) -0.010(4) -0.006(5) 0.021(5)
N(4) 0.049(6) 0.079(6) 0.067(6) -0.010(5) 0.004(5) 0.024(5)
C(1) 0.067(8) 0.067(7) 0.062(7) -0.017(6) 0.000(6) 0.012(6)
C(2) 0.063(8) 0.078(8) 0.084(9) -0.013(6) -0.006(7) 0.031(6)
C(3) 0.062(8) 0.088(9) 0.080(9) -0.023(6) -0.008(7) 0.017(7)
C(4) 0.068(9) 0.092(9) 0.088(10) -0.034(7) -0.006(7) 0.035(7)
C(5) 0.059(8) 0.078(8) 0.073(8) -0.018(6) 0.008(6) 0.014(6)
C(6) 0.057(7) 0.063(7) 0.049(6) -0.009(5) 0.005(5) 0.013(5)
C(7) 0.066(7) 0.053(6) 0.055(7) -0.013(5) 0.006(6) 0.007(5)
C(8) 0.068(8) 0.094(9) 0.036(6) 0.008(6) 0.004(5) 0.023(6)
C(9) 0.10(1) 0.054(7) 0.066(8) 0.000(6) -0.003(7) 0.017(6)
C(10) 0.09(1) 0.13(1) 0.068(9) 0.016(9) -0.019(8) 0.032(9)
C(11) 0.068(9) 0.13(1) 0.069(9) 0.007(8) -0.009(7) 0.039(8)
C(12) 0.056(8) 0.094(8) 0.066(8) -0.007(6) -0.004(6) 0.024(6)
C(13) 0.081(9) 0.070(8) 0.056(7) -0.014(6) -0.005(6) 0.031(6)
C(14) 0.079(9) 0.095(9) 0.048(7) 0.002(7) 0.013(6) 0.020(6)
C(15) 0.08(1) 0.14(1) 0.08(1) 0.019(9) 0.024(8) 0.040(10)
C(16) 0.050(8) 0.15(1) 0.10(1) -0.010(8) 0.005(8) 0.07(1)
C(17) 0.077(9) 0.095(9) 0.080(9) -0.006(7) 0.003(8) 0.041(7)
C(18) 0.053(7) 0.092(9) 0.060(7) -0.010(6) 0.003(6) 0.038(6)
C(19) 0.061(7) 0.067(7) 0.056(7) -0.017(5) -0.008(6) 0.019(6)
C(20) 0.061(7) 0.067(8) 0.053(7) -0.003(6) -0.001(6) 0.011(5)
C(21) 0.082(9) 0.077(8) 0.065(8) -0.019(7) -0.014(7) 0.012(6)
C(22) 0.10(1) 0.083(9) 0.053(8) 0.017(8) -0.003(7) 0.011(7)
C(23) 0.078(10) 0.10(1) 0.058(8) -0.006(8) 0.006(7) 0.012(7)
C(24) 0.070(8) 0.078(8) 0.069(8) -0.013(6) 0.007(7) 0.016(6)

loop_
_atom_type_symbol
_atom_type_description
_atom_type_scat_dispersion_real
_atom_type_scat_dispersion_imag
_atom_type_scat_source
C C 0.003 0.002
;International Tables for Crystallography
(1992, Vol. C, Tables 4.2.6.8 and 6.1.1.1)
;
H H 0.000 0.000
;International Tables for Crystallography
(1992, Vol. C, Table 6.1.1.2)
;
N N 0.006 0.003
;International Tables for Crystallography
(1992, Vol. C, Tables 4.2.6.8 and 6.1.1.1)
;
O O 0.011 0.006
;International Tables for Crystallography
(1992, Vol. C, Tables 4.2.6.8 and 6.1.1.1)
;
Cl Cl 0.148 0.159
;International Tables for Crystallography
(1992, Vol. C, Tables 4.2.6.8 and 6.1.1.1)
;
Fe Fe 0.346 0.844
;International Tables for Crystallography
(1992, Vol. C, Tables 4.2.6.8 and 6.1.1.1)
;

loop_
_geom_angle_atom_site_label_1
_geom_angle_atom_site_label_2
_geom_angle_atom_site_label_3
_geom_angle
_geom_angle_site_symmetry_2
_geom_angle_site_symmetry_3
_geom_angle_publ_flag
O(1) Fe(1) O(2) 96.7(4) 1_555 1_555 yes
O(1) Fe(1) N(1) 79.1(3) 1_555 1_555 yes
O(1) Fe(1) N(2) 153.3(4) 1_555 1_555 yes
O(1) Fe(1) N(3) 113.7(3) 1_555 1_555 yes
O(1) Fe(1) N(4) 91.7(3) 1_555 1_555 yes
O(2) Fe(1) N(1) 109.6(3) 1_555 1_555 yes
O(2) Fe(1) N(2) 92.6(3) 1_555 1_555 yes
O(2) Fe(1) N(3) 79.6(3) 1_555 1_555 yes
O(2) Fe(1) N(4) 153.8(3) 1_555 1_555 yes
N(1) Fe(1) N(2) 74.2(4) 1_555 1_555 yes
N(1) Fe(1) N(3) 164.0(3) 1_555 1_555 yes
N(1) Fe(1) N(4) 96.4(3) 1_555 1_555 yes
N(2) Fe(1) N(3) 92.6(3) 1_555 1_555 yes
N(2) Fe(1) N(4) 91.0(3) 1_555 1_555 yes
N(3) Fe(1) N(4) 74.3(4) 1_555 1_555 yes
O(3) Cl(1) O(4) 108(1) 1_555 1_555 yes
O(3) Cl(1) O(5) 108.7(8) 1_555 1_555 yes
O(3) Cl(1) O(6) 108.0(9) 1_555 1_555 yes
O(4) Cl(1) O(5) 112.6(8) 1_555 1_555 yes
O(4) Cl(1) O(6) 110.8(8) 1_555 1_555 yes
O(5) Cl(1) O(6) 108.6(8) 1_555 1_555 yes
Fe(1) O(1) C(1) 117.4(7) 1_555 1_555 yes
Fe(1) O(2) C(13) 117.3(7) 1_555 1_555 yes
Fe(1) N(1) C(6) 113.1(7) 1_555 1_555 yes
Fe(1) N(1) C(7) 120.8(8) 1_555 1_555 yes
C(6) N(1) C(7) 126.1(10) 1_555 1_555 yes
Fe(1) N(2) C(8) 114.9(8) 1_555 1_555 yes
Fe(1) N(2) C(12) 128.1(8) 1_555 1_555 yes
C(8) N(2) C(12) 117.0(9) 1_555 1_555 yes
Fe(1) N(3) C(18) 110.0(7) 1_555 1_555 yes
Fe(1) N(3) C(19) 118.5(8) 1_555 1_555 yes
C(18) N(3) C(19) 131(1) 1_555 1_555 yes
Fe(1) N(4) C(20) 114.4(7) 1_555 1_555 yes
Fe(1) N(4) C(24) 127.6(8) 1_555 1_555 yes
C(20) N(4) C(24) 117.8(9) 1_555 1_555 yes
O(1) C(1) C(2) 123(1) 1_555 1_555 yes
O(1) C(1) C(6) 118(1) 1_555 1_555 yes
C(2) C(1) C(6) 118(1) 1_555 1_555 yes
C(1) C(2) C(3) 119(1) 1_555 1_555 yes
C(2) C(3) C(4) 121(1) 1_555 1_555 yes
C(3) C(4) C(5) 119(1) 1_555 1_555 yes
C(4) C(5) C(6) 121(1) 1_555 1_555 yes
N(1) C(6) C(1) 111.5(9) 1_555 1_555 yes
N(1) C(6) C(5) 128(1) 1_555 1_555 yes
C(1) C(6) C(5) 119(1) 1_555 1_555 yes
N(1) C(7) C(8) 115.5(10) 1_555 1_555 yes
N(2) C(8) C(7) 114.4(9) 1_555 1_555 yes
N(2) C(8) C(9) 123(1) 1_555 1_555 yes
C(7) C(8) C(9) 121(1) 1_555 1_555 yes
C(8) C(9) C(10) 116(1) 1_555 1_555 yes
C(9) C(10) C(11) 118(1) 1_555 1_555 yes
C(10) C(11) C(12) 119(1) 1_555 1_555 yes
N(2) C(12) C(11) 124(1) 1_555 1_555 yes
O(2) C(13) C(14) 121(1) 1_555 1_555 yes
O(2) C(13) C(18) 118(1) 1_555 1_555 yes
C(14) C(13) C(18) 120(1) 1_555 1_555 yes
C(13) C(14) C(15) 118(1) 1_555 1_555 yes
C(14) C(15) C(16) 120(1) 1_555 1_555 yes
C(15) C(16) C(17) 122(1) 1_555 1_555 yes
C(16) C(17) C(18) 115(1) 1_555 1_555 yes
N(3) C(18) C(13) 114(1) 1_555 1_555 yes
N(3) C(18) C(17) 123(1) 1_555 1_555 yes
C(13) C(18) C(17) 122(1) 1_555 1_555 yes
N(3) C(19) C(20) 116.4(10) 1_555 1_555 yes
N(4) C(20) C(19) 116.2(9) 1_555 1_555 yes
N(4) C(20) C(21) 120(1) 1_555 1_555 yes
C(19) C(20) C(21) 123(1) 1_555 1_555 yes
C(20) C(21) C(22) 120(1) 1_555 1_555 yes
C(21) C(22) C(23) 119(1) 1_555 1_555 yes
C(22) C(23) C(24) 118(1) 1_555 1_555 yes
N(4) C(24) C(23) 123(1) 1_555 1_555 yes

loop_
_geom_bond_atom_site_label_1
_geom_bond_atom_site_label_2
_geom_bond_distance
_geom_bond_publ_flag
Fe(1) O(1) 1.926(8) yes
Fe(1) O(2) 1.929(7) yes
Fe(1) N(1) 2.113(9) yes
Fe(1) N(2) 2.215(9) yes
Fe(1) N(3) 2.136(9) yes
Fe(1) N(4) 2.146(9) yes
Cl(1) O(3) 1.39(1) yes
Cl(1) O(4) 1.37(1) yes
Cl(1) O(5) 1.41(1) yes
Cl(1) O(6) 1.40(1) yes
O(1) C(1) 1.34(1) yes
O(2) C(13) 1.36(1) yes
N(1) C(6) 1.39(1) yes
N(1) C(7) 1.27(1) yes
N(2) C(8) 1.34(1) yes
N(2) C(12) 1.32(1) yes
N(3) C(18) 1.42(1) yes
N(3) C(19) 1.25(1) yes
N(4) C(20) 1.35(1) yes
N(4) C(24) 1.36(1) yes
C(1) C(2) 1.40(2) yes
C(1) C(6) 1.43(2) yes
C(2) C(3) 1.39(2) yes
C(3) C(4) 1.39(2) yes
C(4) C(5) 1.34(2) yes
C(5) C(6) 1.39(2) yes
C(7) C(8) 1.51(2) yes
C(8) C(9) 1.37(2) yes
C(9) C(10) 1.44(2) yes
C(10) C(11) 1.34(2) yes
C(11) C(12) 1.36(2) yes
C(13) C(14) 1.39(2) yes
C(13) C(18) 1.37(2) yes
C(14) C(15) 1.38(2) yes
C(15) C(16) 1.39(2) yes
C(16) C(17) 1.40(2) yes
C(17) C(18) 1.42(2) yes
C(19) C(20) 1.43(1) yes
C(20) C(21) 1.38(2) yes
C(21) C(22) 1.35(2) yes
C(22) C(23) 1.37(2) yes
C(23) C(24) 1.38(2) yes

loop_
_geom_contact_atom_site_label_1
_geom_contact_atom_site_label_2
_geom_contact_distance
_geom_contact_site_symmetry_2
O(1) C(19) 3.07(1) 2_666
O(2) C(5) 3.22(1) 2_676
O(2) C(7) 3.47(1) 2_676
O(3) O(7) 3.11(3) .
O(3) O(7) 3.17(3) 2_765
O(3) C(24) 3.42(2) .
O(3) C(5) 3.59(2) .
O(4) O(7) 3.21(3) 2_765
O(4) C(2) 3.41(2) 1_554
O(4) C(21) 3.54(2) 2_665
O(4) C(19) 3.56(2) 2_665
O(5) C(11) 3.44(2) 1_655
O(5) C(10) 3.49(2) 2_675
O(5) C(14) 3.58(2) 2_676
O(5) C(15) 3.58(2) 1_654
O(5) C(5) 3.60(2) .
O(6) C(7) 3.08(2) .
O(6) C(5) 3.38(2) .
O(6) C(21) 3.43(2) 2_665
O(6) N(1) 3.44(1) .
O(6) C(6) 3.59(2) .
O(7) C(12) 3.17(2) 1_655
O(7) C(11) 3.42(3) 1_655
N(1) C(7) 3.39(1) 2_676
N(1) N(1) 3.53(2) 2_676
C(2) C(9) 3.55(2) 2_676
C(4) C(11) 3.54(2) 1_655
C(6) C(7) 3.47(1) 2_676
C(6) C(8) 3.51(1) 2_676
C(13) C(21) 3.50(2) 2_666
C(14) C(22) 3.56(2) 2_666
C(16) C(23) 3.55(2) 2_666
C(22) C(24) 3.57(2) 2_665
